data_1571028
loop_
_publ_author_name
'Almquist, C. Christopher'
'Rajeshkumar, Thayalan'
'Jayaweera, H. D. A. Chathumal'
'Removski, Nicole'
'Zhou, Wen'
'Gelfand, Benjamin S.'
'Maron, Laurent'
'Piers, Warren E.'

_publ_section_title
;
 Oxidation-induced ambiphilicity triggers N-N bond formation and
 dinitrogen release in octahedral terminal molybdenum(v) nitrido
 complexes.
;
_journal_issue 14
_journal_name_full 'Chemical science'
_journal_page_first 5152
_journal_page_last 5162
_journal_paper_doi 10.1039/d4sc00090k
_journal_volume 15
_journal_year 2024
_chemical_formula_moiety 'C35 H33 B2 F6 Mo N10 O4 S2'
_chemical_formula_sum 'C35 H33 B2 F6 Mo N10 O4 S2'
_chemical_formula_weight 953.39
_space_group_crystal_system triclinic
_space_group_IT_number 2
_space_group_name_Hall '-P 1'
_space_group_name_H-M_alt 'P -1'
_atom_sites_solution_hydrogens geom
_atom_sites_solution_primary iterative
_audit_creation_date 2023-06-20
_audit_creation_method
;
Olex2 1.3
(compiled 2020.11.12 svn.r5f609507 for OlexSys, GUI svn.r6408)
;
_audit_update_record
;
2023-10-26 deposited with the CCDC.	2024-02-16 downloaded from the CCDC.
;
_cell_angle_alpha 70.272(4)
_cell_angle_beta 85.441(4)
_cell_angle_gamma 80.569(5)
_cell_formula_units_Z 2
_cell_length_a 8.9517(7)
_cell_length_b 15.7349(13)
_cell_length_c 17.3073(13)
_cell_measurement_reflns_used 9776
_cell_measurement_temperature 173.15
_cell_measurement_theta_max 72.35
_cell_measurement_theta_min 3.33
_cell_volume 2262.9(3)
_computing_molecular_graphics 'Olex2 1.3 (Dolomanov et al., 2009)'
_computing_publication_material 'Olex2 1.3 (Dolomanov et al., 2009)'
_computing_structure_refinement 'SHELXL 2018/3 (Sheldrick, 2015)'
_computing_structure_solution 'olex2.solve 1.3 (Bourhis et al., 2015)'
_diffrn_ambient_temperature 173.15
_diffrn_measured_fraction_theta_full 0.963
_diffrn_measured_fraction_theta_max 0.963
_diffrn_measurement_device_type 'Bruker APEX-II CCD'
_diffrn_measurement_method '\f and \w scans'
_diffrn_radiation_type CuK\a
_diffrn_radiation_wavelength 1.54178
_diffrn_reflns_av_R_equivalents 0.0704
_diffrn_reflns_av_unetI/netI 0.0539
_diffrn_reflns_Laue_measured_fraction_full 0.963
_diffrn_reflns_Laue_measured_fraction_max 0.963
_diffrn_reflns_limit_h_max 10
_diffrn_reflns_limit_h_min -10
_diffrn_reflns_limit_k_max 18
_diffrn_reflns_limit_k_min -18
_diffrn_reflns_limit_l_max 20
_diffrn_reflns_limit_l_min -20
_diffrn_reflns_number 39369
_diffrn_reflns_point_group_measured_fraction_full 0.963
_diffrn_reflns_point_group_measured_fraction_max 0.963
_diffrn_reflns_theta_full 66.593
_diffrn_reflns_theta_max 66.593
_diffrn_reflns_theta_min 2.713
_diffrn_standards_number 0
_exptl_absorpt_coefficient_mu 3.864
_exptl_absorpt_correction_T_max 0.7536
_exptl_absorpt_correction_T_min 0.3928
_exptl_absorpt_correction_type multi-scan
_exptl_absorpt_process_details
;
SADABS-2016/2 (Bruker,2016/2) was used for absorption correction.
wR2(int) was 0.1373 before and 0.0812 after correction.
The Ratio of minimum to maximum transmission is 0.5212.
The \l/2 correction factor is Not present.
;
_exptl_crystal_colour colourless
_exptl_crystal_colour_primary colourless
_exptl_crystal_density_diffrn 1.399
_exptl_crystal_description block
_exptl_crystal_F_000 966
_exptl_crystal_size_max 0.465
_exptl_crystal_size_mid 0.088
_exptl_crystal_size_min 0.065
_refine_diff_density_max 1.367
_refine_diff_density_min -2.221
_refine_diff_density_rms 0.121
_refine_ls_extinction_method none
_refine_ls_goodness_of_fit_ref 1.104
_refine_ls_hydrogen_treatment constr
_refine_ls_matrix_type full
_refine_ls_number_parameters 671
_refine_ls_number_reflns 7702
_refine_ls_number_restraints 1140
_refine_ls_restrained_S_all 1.034
_refine_ls_R_factor_all 0.0554
_refine_ls_R_factor_gt 0.0493
_refine_ls_shift/su_max 0.001
_refine_ls_shift/su_mean 0.000
_refine_ls_structure_factor_coef Fsqd
_refine_ls_weighting_details 'w=1/[\s^2^(Fo^2^)+(0.1048P)^2^+1.2587P] where P=(Fo^2^+2Fc^2^)/3'
_refine_ls_weighting_scheme calc
_refine_ls_wR_factor_gt 0.1442
_refine_ls_wR_factor_ref 0.1530
_reflns_Friedel_coverage 0.000
_reflns_number_gt 6795
_reflns_number_total 7702
_reflns_threshold_expression 'I > 2\s(I)'
_cod_data_source_file d4sc00090k2.cif
_cod_data_source_block cu_20230619cj01148_0m_a_sq
_cod_depositor_comments 'Adding full bibliography for 1571025--1571037.cif.'
_cod_database_code 1571028
_shelx_shelxl_version_number 2018/3
_shelx_space_group_comment
;
The symmetry employed for this shelxl refinement is uniquely defined
by the following loop, which should always be used as a source of
symmetry information in preference to the above space-group names.
They are only intended as comments.
;
_shelx_estimated_absorpt_t_max 0.787
_shelx_estimated_absorpt_t_min 0.267
_olex2_refinement_description
;
1. Fixed Uiso
 At 1.2 times of:
  All C(H) groups
 At 1.5 times of:
  All C(H,H,H) groups
2. Restrained distances
 C26A-B2 \\sim C26-B2
 with sigma of 0.02
 C32-C27 \\sim C32-C29 \\sim C32A-C27A \\sim C32A-C29A
 with sigma of 0.04
 B2-C27 \\sim B2-C31 \\sim B2-C27A \\sim B2-C31A
 with sigma of 0.04
 C33-C29 \\sim C33-C31 \\sim C33A-C29A \\sim C33A-C31A
 with sigma of 0.04
 C32A-C28A \\sim C32-C28
 with sigma of 0.02
 C33-C30 \\sim C33A-C30A
 with sigma of 0.02
 C25-C21 \\sim C25-C23 \\sim C25A-C21A \\sim C25A-C23A
 with sigma of 0.04
 C24-C19 \\sim C24-C21 \\sim C24A-C19A \\sim C24A-C21A
 with sigma of 0.04
 B1-C23 \\sim B1-C19 \\sim B1-C23A \\sim B1-C19A
 with sigma of 0.04
 C25A-C22A \\sim C25-C22
 with sigma of 0.02
 C18-B1 \\sim C18A-B1
 with sigma of 0.02
 C24-C20 \\sim C24A-C20A
 with sigma of 0.02
3. Restrained planarity
 C26A, C27A, C28A, C29A, C30A, C31A, C32A, C33A, B2
 with sigma of 0.1
 C18A, C19A, C20A, C21A, C22A, C23A, C24A, C25A, B1
 with sigma of 0.1
4. Uiso/Uaniso restraints and constraints
C26 \\sim C26A \\sim C27 \\sim C27A \\sim C28 \\sim C28A \\sim C29 \\sim C29A
\\sim C30 \\sim C30A \\sim C31 \\sim C31A \\sim C32 \\sim C32A \\sim C33 \\sim
C33A: within 3A with sigma of 0.01 and sigma for terminal atoms of 0.02 within
3A
C18 \\sim C18A \\sim C19 \\sim C19A \\sim C20 \\sim C20A \\sim C21 \\sim C21A
\\sim C22 \\sim C22A \\sim C23 \\sim C23A \\sim C24 \\sim C24A \\sim C25 \\sim
C25A: within 3A with sigma of 0.01 and sigma for terminal atoms of 0.02 within
3A
5. Others
 Sof(C26A)=Sof(C27A)=Sof(H27A)=Sof(C28A)=Sof(C29A)=Sof(H29A)=Sof(C30A)=
 Sof(C31A)=Sof(H31A)=Sof(C32A)=Sof(H32D)=Sof(H32E)=Sof(H32F)=Sof(C33A)=
 Sof(H33D)=Sof(H33E)=Sof(H33F)=1-FVAR(1)
 Sof(C26)=Sof(C27)=Sof(H27)=Sof(C28)=Sof(C29)=Sof(H29)=Sof(C30)=Sof(C31)=
 Sof(H31)=Sof(C32)=Sof(H32A)=Sof(H32B)=Sof(H32C)=Sof(C33)=Sof(H33A)=Sof(H33B)=
 Sof(H33C)=FVAR(1)
 Sof(C18A)=Sof(C23A)=Sof(H23A)=Sof(C22A)=Sof(C21A)=Sof(H21A)=Sof(C20A)=
 Sof(C19A)=Sof(H19A)=Sof(C24A)=Sof(H24D)=Sof(H24E)=Sof(H24F)=Sof(C25A)=
 Sof(H25D)=Sof(H25E)=Sof(H25F)=1-FVAR(2)
 Sof(C18)=Sof(C19)=Sof(H19)=Sof(C20)=Sof(C21)=Sof(H21)=Sof(C22)=Sof(C23)=
 Sof(H23)=Sof(C24)=Sof(H24A)=Sof(H24B)=Sof(H24C)=Sof(C25)=Sof(H25A)=Sof(H25B)=
 Sof(H25C)=FVAR(2)
6.a Aromatic/amide H refined with riding coordinates:
 C2(H2), C3(H3), C4(H4), C6(H6), C7(H7), C8(H8), C9(H9), C10(H10), C11(H11),
 C12(H12), C13(H13), C14(H14), C15(H15), C16(H16), C17(H17), C23A(H23A),
 C21A(H21A), C19A(H19A), C19(H19), C21(H21), C23(H23), C27A(H27A), C29A(H29A),
 C31A(H31A), C27(H27), C29(H29), C31(H31)
6.b Fitted hexagon refined as free rotating group:
 C18A(C23A,C22A,C21A,C20A,C19A), C26A(C27A,C28A,C29A,C30A,C31A)
6.c Idealised Me refined as rotating group:
 C24(H24A,H24B,H24C), C24A(H24D,H24E,H24F), C25(H25A,H25B,H25C), C25A(H25D,
 H25E,H25F), C32(H32A,H32B,H32C), C32A(H32D,H32E,H32F), C33(H33A,H33B,H33C),
 C33A(H33D,H33E,H33F)
;
_olex2_submission_special_instructions 'No special instructions were received'

loop_
_space_group_symop_operation_xyz
'x, y, z'
'-x, -y, -z'

loop_
_atom_site_label
_atom_site_type_symbol
_atom_site_fract_x
_atom_site_fract_y
_atom_site_fract_z
_atom_site_U_iso_or_equiv
_atom_site_adp_type
_atom_site_occupancy
_atom_site_site_symmetry_order
_atom_site_calc_flag
_atom_site_refinement_flags_posn
_atom_site_refinement_flags_adp
_atom_site_refinement_flags_occupancy
_atom_site_disorder_assembly
_atom_site_disorder_group
Mo1 Mo 0.61005(3) 0.28162(2) 0.37858(2) 0.01999(13) Uani 1 1 d . . . . .
S1 S 0.71058(10) 0.21046(6) 0.58931(5) 0.0238(2) Uani 1 1 d . . . . .
S2 S 0.99021(11) 0.26092(7) 0.60196(6) 0.0316(2) Uani 1 1 d . . . . .
F1 F 0.4799(3) 0.3114(2) 0.63305(18) 0.0499(7) Uani 1 1 d . . . . .
F2 F 0.6008(4) 0.2106(2) 0.73297(16) 0.0594(8) Uani 1 1 d . . . . .
F3 F 0.4566(3) 0.1710(2) 0.6608(2) 0.0621(9) Uani 1 1 d . . . . .
F4 F 0.9507(5) 0.2868(3) 0.7424(2) 0.0854(13) Uani 1 1 d . . . . .
F5 F 1.1628(4) 0.2105(3) 0.7277(2) 0.0794(12) Uani 1 1 d . . . . .
F6 F 0.9637(4) 0.1469(3) 0.7492(2) 0.0856(13) Uani 1 1 d . . . . .
O1 O 0.6370(3) 0.2440(2) 0.51077(18) 0.0348(7) Uani 1 1 d . . . . .
O2 O 0.7682(4) 0.1154(2) 0.6189(2) 0.0412(7) Uani 1 1 d . . . . .
O3 O 1.0466(4) 0.3460(2) 0.5726(2) 0.0484(8) Uani 1 1 d . . . . .
O4 O 1.0627(4) 0.1882(3) 0.5748(3) 0.0551(10) Uani 1 1 d . . . . .
N1 N 0.5720(3) 0.3184(2) 0.25466(18) 0.0211(6) Uani 1 1 d . . . . .
N2 N 0.4339(4) 0.3893(2) 0.38391(19) 0.0261(7) Uani 1 1 d . . . . .
N3 N 0.4281(4) 0.4731(2) 0.3254(2) 0.0280(7) Uani 1 1 d . . . . .
N4 N 0.7570(4) 0.3836(2) 0.3480(2) 0.0278(7) Uani 1 1 d . . . . .
N5 N 0.7040(4) 0.4712(2) 0.2982(2) 0.0301(7) Uani 1 1 d . . . . .
N6 N 0.7829(3) 0.1733(2) 0.36748(19) 0.0247(7) Uani 1 1 d . . . . .
N7 N 0.7513(4) 0.1190(2) 0.32542(19) 0.0243(6) Uani 1 1 d . . . . .
N8 N 0.4599(3) 0.1833(2) 0.40100(19) 0.0248(7) Uani 1 1 d . . . . .
N9 N 0.4755(3) 0.1262(2) 0.3548(2) 0.0251(7) Uani 1 1 d . . . . .
N10 N 0.8121(4) 0.2788(2) 0.5953(2) 0.0327(8) Uani 1 1 d . . . . .
C1 C 0.5533(5) 0.4084(3) 0.2092(2) 0.0292(8) Uani 1 1 d . . . . .
C2 C 0.5356(6) 0.4317(3) 0.1257(3) 0.0450(12) Uani 1 1 d . . . . .
H2 H 0.521944 0.494179 0.092465 0.054 Uiso 1 1 calc R U . . .
C3 C 0.5376(7) 0.3653(3) 0.0900(3) 0.0509(14) Uani 1 1 d . . . . .
H3 H 0.528178 0.381813 0.032264 0.061 Uiso 1 1 calc R U . . .
C4 C 0.5532(6) 0.2752(3) 0.1384(3) 0.0392(10) Uani 1 1 d . . . . .
H4 H 0.551182 0.229630 0.114073 0.047 Uiso 1 1 calc R U . . .
C5 C 0.5719(4) 0.2497(3) 0.2225(2) 0.0247(8) Uani 1 1 d . . . . .
C6 C 0.3389(4) 0.3985(3) 0.4454(2) 0.0312(9) Uani 1 1 d . . . . .
H6 H 0.318880 0.350267 0.493808 0.037 Uiso 1 1 calc R U . . .
C7 C 0.2738(5) 0.4896(3) 0.4275(3) 0.0374(10) Uani 1 1 d . . . . .
H7 H 0.203447 0.515361 0.460538 0.045 Uiso 1 1 calc R U . . .
C8 C 0.3335(5) 0.5338(3) 0.3519(3) 0.0345(9) Uani 1 1 d . . . . .
H8 H 0.311569 0.597277 0.322765 0.041 Uiso 1 1 calc R U . . .
C9 C 0.8786(5) 0.3900(3) 0.3849(3) 0.0345(9) Uani 1 1 d . . . . .
H9 H 0.939899 0.339766 0.421497 0.041 Uiso 1 1 calc R U . . .
C10 C 0.9025(6) 0.4794(4) 0.3625(3) 0.0448(11) Uani 1 1 d . . . . .
H10 H 0.980259 0.502304 0.380394 0.054 Uiso 1 1 calc R U . . .
C11 C 0.7902(5) 0.5283(3) 0.3089(3) 0.0388(10) Uani 1 1 d . . . . .
H11 H 0.775662 0.592676 0.283223 0.047 Uiso 1 1 calc R U . . .
C12 C 0.9132(4) 0.1345(3) 0.4049(2) 0.0279(8) Uani 1 1 d . . . . .
H12 H 0.962393 0.158588 0.437862 0.033 Uiso 1 1 calc R U . . .
C13 C 0.9667(4) 0.0548(3) 0.3893(3) 0.0319(9) Uani 1 1 d . . . . .
H13 H 1.057188 0.014319 0.408386 0.038 Uiso 1 1 calc R U . . .
C14 C 0.8610(5) 0.0463(3) 0.3399(2) 0.0292(8) Uani 1 1 d . . . . .
H14 H 0.864814 -0.002878 0.319383 0.035 Uiso 1 1 calc R U . . .
C15 C 0.3656(4) 0.1498(3) 0.4643(2) 0.0310(8) Uani 1 1 d . . . . .
H15 H 0.333657 0.176348 0.505794 0.037 Uiso 1 1 calc R U . . .
C16 C 0.3218(5) 0.0717(3) 0.4604(3) 0.0389(10) Uani 1 1 d . . . . .
H16 H 0.255939 0.034430 0.497433 0.047 Uiso 1 1 calc R U . . .
C17 C 0.3949(5) 0.0594(3) 0.3906(3) 0.0328(9) Uani 1 1 d . . . . .
H17 H 0.388144 0.010317 0.371311 0.039 Uiso 1 1 calc R U . . .
C18 C 0.5220(17) 0.5880(7) 0.1862(9) 0.0341(17) Uani 0.51(3) 1 d D U P A 1
C18A C 0.5121(14) 0.5879(6) 0.1824(8) 0.0350(18) Uani 0.49(3) 1 d DG U P A 2
C23A C 0.6250(13) 0.6380(7) 0.1402(8) 0.0401(19) Uani 0.49(3) 1 d DG U P A 2
H23A H 0.728091 0.615885 0.153974 0.048 Uiso 0.49(3) 1 calc R U P A 2
C22A C 0.5872(16) 0.7205(7) 0.0779(7) 0.0387(18) Uani 0.49(3) 1 d DG U P A 2
C21A C 0.4364(18) 0.7529(5) 0.0577(6) 0.0370(18) Uani 0.49(3) 1 d DG U P A 2
H21A H 0.410589 0.809249 0.015108 0.044 Uiso 0.49(3) 1 calc R U P A 2
C20A C 0.3235(14) 0.7028(8) 0.0999(7) 0.0360(18) Uani 0.49(3) 1 d DG U P A 2
C19A C 0.3614(14) 0.6203(7) 0.1623(7) 0.0355(19) Uani 0.49(3) 1 d DG U P A 2
H19A H 0.284172 0.586035 0.191102 0.043 Uiso 0.49(3) 1 calc R U P A 2
C19 C 0.3814(18) 0.6365(9) 0.1575(9) 0.0366(17) Uani 0.51(3) 1 d D U P A 1
H19 H 0.294293 0.610755 0.183809 0.044 Uiso 0.51(3) 1 calc R U P A 1
C20 C 0.3570(17) 0.7200(9) 0.0930(8) 0.0365(17) Uani 0.51(3) 1 d D U P A 1
C21 C 0.4828(19) 0.7564(7) 0.0557(7) 0.0372(17) Uani 0.51(3) 1 d D U P A 1
H21 H 0.469594 0.815611 0.015605 0.045 Uiso 0.51(3) 1 calc R U P A 1
C22 C 0.6283(18) 0.7115(9) 0.0732(8) 0.0408(18) Uani 0.51(3) 1 d D U P A 1
C23 C 0.6449(16) 0.6275(9) 0.1378(9) 0.0403(17) Uani 0.51(3) 1 d D U P A 1
H23 H 0.744295 0.595238 0.149811 0.048 Uiso 0.51(3) 1 calc R U P A 1
C24 C 0.1997(16) 0.7661(11) 0.0667(8) 0.047(3) Uani 0.51(3) 1 d D U P A 1
H24A H 0.130753 0.720394 0.081359 0.070 Uiso 0.51(3) 1 calc R U P A 1
H24B H 0.200229 0.796978 0.007192 0.070 Uiso 0.51(3) 1 calc R U P A 1
H24C H 0.165605 0.811033 0.094575 0.070 Uiso 0.51(3) 1 calc R U P A 1
C24A C 0.1622(17) 0.7367(12) 0.0745(10) 0.049(3) Uani 0.49(3) 1 d D U P A 2
H24D H 0.098686 0.690064 0.104117 0.073 Uiso 0.49(3) 1 calc R U P A 2
H24E H 0.155999 0.749446 0.015305 0.073 Uiso 0.49(3) 1 calc R U P A 2
H24F H 0.126567 0.792700 0.087582 0.073 Uiso 0.49(3) 1 calc R U P A 2
C25 C 0.765(2) 0.7520(11) 0.0269(11) 0.062(3) Uani 0.51(3) 1 d D U P A 1
H25A H 0.738279 0.786716 -0.030186 0.094 Uiso 0.51(3) 1 calc R U P A 1
H25B H 0.848263 0.702891 0.028118 0.094 Uiso 0.51(3) 1 calc R U P A 1
H25C H 0.795709 0.792767 0.052783 0.094 Uiso 0.51(3) 1 calc R U P A 1
C25A C 0.712(2) 0.7718(10) 0.0307(11) 0.057(3) Uani 0.49(3) 1 d D U P A 2
H25D H 0.759894 0.743025 -0.009011 0.086 Uiso 0.49(3) 1 calc R U P A 2
H25E H 0.788406 0.770524 0.069008 0.086 Uiso 0.49(3) 1 calc R U P A 2
H25F H 0.670041 0.835254 0.001622 0.086 Uiso 0.49(3) 1 calc R U P A 2
C26 C 0.5902(12) 0.0790(7) 0.2254(6) 0.0268(13) Uani 0.69(2) 1 d D U P B 1
C26A C 0.573(2) 0.0816(13) 0.2240(12) 0.028(2) Uani 0.31(2) 1 d DG U P B 2
C27A C 0.4278(19) 0.0677(13) 0.2135(11) 0.029(2) Uani 0.31(2) 1 d DG U P B 2
H27A H 0.344241 0.089882 0.242330 0.035 Uiso 0.31(2) 1 calc R U P B 2
C28A C 0.405(2) 0.0214(11) 0.1609(9) 0.030(2) Uani 0.31(2) 1 d DG U P B 2
C29A C 0.527(3) -0.0110(9) 0.1187(8) 0.0305(19) Uani 0.31(2) 1 d DG U P B 2
H29A H 0.511208 -0.042666 0.082717 0.037 Uiso 0.31(2) 1 calc R U P B 2
C30A C 0.672(2) 0.0029(11) 0.1292(10) 0.031(2) Uani 0.31(2) 1 d DG U P B 2
C31A C 0.6955(19) 0.0492(13) 0.1819(12) 0.031(2) Uani 0.31(2) 1 d DG U P B 2
H31A H 0.794844 0.058656 0.189064 0.037 Uiso 0.31(2) 1 calc R U P B 2
C27 C 0.4545(12) 0.0568(6) 0.2079(6) 0.0308(13) Uani 0.69(2) 1 d D U P B 1
H27 H 0.363812 0.074300 0.234698 0.037 Uiso 0.69(2) 1 calc R U P B 1
C28 C 0.4460(13) 0.0098(6) 0.1522(6) 0.0314(14) Uani 0.69(2) 1 d D U P B 1
C29 C 0.5769(14) -0.0131(5) 0.1128(5) 0.0319(14) Uani 0.69(2) 1 d D U P B 1
H29 H 0.573692 -0.046554 0.076554 0.038 Uiso 0.69(2) 1 calc R U P B 1
C30 C 0.7139(13) 0.0107(6) 0.1236(5) 0.0309(14) Uani 0.69(2) 1 d D U P B 1
C31 C 0.7174(11) 0.0573(7) 0.1792(6) 0.0302(13) Uani 0.69(2) 1 d D U P B 1
H31 H 0.810583 0.075153 0.185910 0.036 Uiso 0.69(2) 1 calc R U P B 1
C32 C 0.2946(14) -0.0133(7) 0.1392(6) 0.041(2) Uani 0.69(2) 1 d D U P B 1
H32A H 0.238606 -0.031583 0.191746 0.061 Uiso 0.69(2) 1 calc R U P B 1
H32B H 0.310817 -0.063694 0.116733 0.061 Uiso 0.69(2) 1 calc R U P B 1
H32C H 0.236342 0.040246 0.100580 0.061 Uiso 0.69(2) 1 calc R U P B 1
C32A C 0.245(3) 0.0071(16) 0.1492(13) 0.038(3) Uani 0.31(2) 1 d D U P B 2
H32D H 0.188744 -0.004926 0.201697 0.057 Uiso 0.31(2) 1 calc R U P B 2
H32E H 0.250631 -0.045076 0.129795 0.057 Uiso 0.31(2) 1 calc R U P B 2
H32F H 0.194312 0.061984 0.108720 0.057 Uiso 0.31(2) 1 calc R U P B 2
C33 C 0.8544(13) -0.0117(7) 0.0755(6) 0.039(2) Uani 0.69(2) 1 d D U P B 1
H33A H 0.864048 -0.075396 0.077684 0.059 Uiso 0.69(2) 1 calc R U P B 1
H33B H 0.943727 -0.002577 0.099296 0.059 Uiso 0.69(2) 1 calc R U P B 1
H33C H 0.846349 0.028463 0.018189 0.059 Uiso 0.69(2) 1 calc R U P B 1
C33A C 0.810(3) -0.0327(17) 0.0849(13) 0.042(4) Uani 0.31(2) 1 d D U P B 2
H33D H 0.853932 -0.093553 0.119793 0.063 Uiso 0.31(2) 1 calc R U P B 2
H33E H 0.885436 0.008858 0.073319 0.063 Uiso 0.31(2) 1 calc R U P B 2
H33F H 0.778494 -0.036254 0.033271 0.063 Uiso 0.31(2) 1 calc R U P B 2
C34 C 0.5519(5) 0.2270(3) 0.6595(3) 0.0362(9) Uani 1 1 d . . . . .
C35 C 1.0179(5) 0.2224(4) 0.7125(3) 0.0459(12) Uani 1 1 d . . . . .
B1 B 0.5505(5) 0.4876(3) 0.2526(3) 0.0274(9) Uani 1 1 d D . . . .
B2 B 0.5955(5) 0.1424(3) 0.2808(2) 0.0222(8) Uani 1 1 d D . . . .

loop_
_atom_site_aniso_label
_atom_site_aniso_U_11
_atom_site_aniso_U_22
_atom_site_aniso_U_33
_atom_site_aniso_U_23
_atom_site_aniso_U_13
_atom_site_aniso_U_12
Mo1 0.01950(18) 0.02224(19) 0.02209(19) -0.01277(13) -0.00258(11) -0.00110(12)
S1 0.0259(4) 0.0239(5) 0.0255(4) -0.0136(4) -0.0022(3) -0.0015(4)
S2 0.0273(5) 0.0388(6) 0.0346(5) -0.0198(4) 0.0017(4) -0.0055(4)
F1 0.0402(14) 0.0566(17) 0.0565(17) -0.0321(14) -0.0002(12) 0.0113(13)
F2 0.073(2) 0.081(2) 0.0250(13) -0.0230(13) 0.0029(13) -0.0046(17)
F3 0.0490(17) 0.079(2) 0.074(2) -0.0411(18) 0.0250(15) -0.0325(16)
F4 0.083(3) 0.132(4) 0.058(2) -0.064(2) -0.0084(18) 0.011(2)
F5 0.0377(16) 0.122(3) 0.072(2) -0.020(2) -0.0243(16) -0.0077(18)
F6 0.080(2) 0.095(3) 0.055(2) 0.0263(19) -0.0236(18) -0.040(2)
O1 0.0351(15) 0.0452(18) 0.0310(15) -0.0202(13) -0.0046(12) -0.0065(13)
O2 0.0435(17) 0.0235(15) 0.057(2) -0.0154(14) -0.0031(15) -0.0008(13)
O3 0.0487(19) 0.046(2) 0.052(2) -0.0105(15) -0.0013(15) -0.0255(16)
O4 0.0350(17) 0.069(2) 0.081(3) -0.055(2) 0.0128(17) -0.0061(16)
N1 0.0230(14) 0.0202(15) 0.0210(14) -0.0087(12) -0.0038(12) -0.0003(12)
N2 0.0256(16) 0.0267(17) 0.0255(16) -0.0099(13) -0.0005(13) 0.0002(13)
N3 0.0300(16) 0.0240(16) 0.0327(17) -0.0150(13) -0.0045(14) 0.0021(13)
N4 0.0256(16) 0.0320(18) 0.0296(17) -0.0154(14) -0.0029(13) -0.0029(14)
N5 0.0346(18) 0.0273(17) 0.0324(17) -0.0158(14) 0.0004(14) -0.0033(14)
N6 0.0234(15) 0.0284(17) 0.0267(16) -0.0158(13) -0.0038(12) -0.0002(13)
N7 0.0269(16) 0.0243(16) 0.0253(15) -0.0146(12) -0.0035(12) 0.0012(13)
N8 0.0196(14) 0.0343(18) 0.0271(16) -0.0177(14) -0.0008(12) -0.0064(13)
N9 0.0245(15) 0.0256(17) 0.0309(16) -0.0156(13) -0.0054(13) -0.0036(13)
N10 0.0292(17) 0.0330(18) 0.0423(19) -0.0215(15) -0.0077(15) 0.0007(14)
C1 0.032(2) 0.028(2) 0.029(2) -0.0138(16) -0.0024(16) 0.0011(16)
C2 0.076(3) 0.028(2) 0.029(2) -0.0094(18) -0.009(2) 0.000(2)
C3 0.096(4) 0.032(2) 0.022(2) -0.0074(18) -0.009(2) -0.005(3)
C4 0.060(3) 0.032(2) 0.029(2) -0.0170(18) -0.009(2) 0.002(2)
C5 0.0245(17) 0.028(2) 0.0263(18) -0.0156(15) -0.0023(14) -0.0018(15)
C6 0.0273(19) 0.038(2) 0.0277(19) -0.0128(17) -0.0011(16) 0.0024(17)
C7 0.033(2) 0.045(3) 0.036(2) -0.0222(19) -0.0016(18) 0.0095(19)
C8 0.035(2) 0.031(2) 0.042(2) -0.0215(18) -0.0084(18) 0.0077(18)
C9 0.029(2) 0.045(3) 0.035(2) -0.0172(19) -0.0050(17) -0.0115(18)
C10 0.047(3) 0.049(3) 0.049(3) -0.022(2) -0.004(2) -0.025(2)
C11 0.045(2) 0.033(2) 0.047(3) -0.0173(19) -0.003(2) -0.017(2)
C12 0.0244(18) 0.032(2) 0.0308(19) -0.0154(16) -0.0044(15) -0.0022(16)
C13 0.0246(19) 0.036(2) 0.034(2) -0.0145(17) -0.0062(16) 0.0065(17)
C14 0.034(2) 0.025(2) 0.0288(19) -0.0137(15) -0.0027(16) 0.0049(16)
C15 0.0240(18) 0.044(2) 0.0269(19) -0.0143(17) 0.0000(15) -0.0061(17)
C16 0.031(2) 0.057(3) 0.035(2) -0.018(2) -0.0021(17) -0.020(2)
C17 0.036(2) 0.031(2) 0.038(2) -0.0120(17) -0.0086(17) -0.0169(18)
C18 0.053(3) 0.020(3) 0.033(3) -0.014(2) -0.006(3) -0.003(3)
C18A 0.054(3) 0.020(3) 0.034(3) -0.013(3) -0.004(3) -0.004(3)
C23A 0.057(4) 0.024(3) 0.038(3) -0.010(3) -0.001(3) -0.003(3)
C22A 0.057(4) 0.023(3) 0.037(3) -0.013(2) 0.002(3) -0.003(3)
C21A 0.055(4) 0.022(3) 0.034(3) -0.009(2) -0.004(3) -0.004(3)
C20A 0.055(4) 0.024(3) 0.031(3) -0.013(2) -0.004(3) -0.003(3)
C19A 0.054(4) 0.022(3) 0.033(3) -0.012(3) -0.005(3) -0.003(3)
C19 0.055(3) 0.022(3) 0.033(3) -0.010(2) -0.005(3) -0.005(3)
C20 0.056(4) 0.021(3) 0.033(3) -0.009(2) -0.004(3) -0.005(3)
C21 0.058(4) 0.022(3) 0.032(3) -0.010(2) -0.004(3) -0.005(3)
C22 0.058(4) 0.027(3) 0.039(3) -0.012(2) -0.001(3) -0.006(3)
C23 0.058(3) 0.021(3) 0.039(3) -0.007(2) -0.002(3) -0.004(3)
C24 0.062(6) 0.025(5) 0.036(4) 0.012(4) 0.003(4) -0.008(5)
C24A 0.057(6) 0.031(6) 0.046(5) 0.002(5) -0.010(5) 0.001(5)
C25 0.077(7) 0.033(6) 0.061(6) 0.005(5) 0.004(6) -0.009(5)
C25A 0.068(7) 0.031(5) 0.059(5) -0.003(5) 0.006(6) 0.003(5)
C26 0.037(3) 0.022(2) 0.025(2) -0.0101(19) -0.008(2) -0.003(2)
C26A 0.039(4) 0.024(3) 0.025(3) -0.012(3) -0.007(3) -0.003(3)
C27A 0.040(4) 0.027(3) 0.026(3) -0.013(3) -0.008(3) -0.006(3)
C28A 0.041(4) 0.027(3) 0.025(3) -0.013(3) -0.007(3) -0.003(3)
C29A 0.040(4) 0.029(3) 0.027(3) -0.013(3) -0.008(3) -0.004(3)
C30A 0.041(4) 0.028(3) 0.027(3) -0.014(3) -0.006(3) -0.004(3)
C31A 0.041(4) 0.028(3) 0.027(3) -0.013(3) -0.008(3) -0.004(3)
C27 0.038(3) 0.028(2) 0.029(2) -0.0122(19) -0.006(2) -0.001(2)
C28 0.040(3) 0.029(2) 0.029(2) -0.0113(19) -0.010(2) -0.005(2)
C29 0.042(4) 0.029(2) 0.028(2) -0.0139(18) -0.008(2) -0.004(2)
C30 0.041(3) 0.028(2) 0.026(2) -0.0114(19) -0.006(2) -0.003(2)
C31 0.040(3) 0.027(2) 0.027(2) -0.012(2) -0.007(2) -0.005(2)
C32 0.047(5) 0.041(4) 0.043(4) -0.022(3) -0.011(4) -0.011(4)
C32A 0.049(7) 0.038(6) 0.035(6) -0.020(5) -0.014(6) -0.007(6)
C33 0.047(4) 0.039(4) 0.038(4) -0.022(3) 0.003(3) -0.007(3)
C33A 0.051(7) 0.044(7) 0.037(6) -0.023(5) 0.001(6) -0.002(6)
C34 0.032(2) 0.047(3) 0.035(2) -0.0219(19) 0.0044(17) -0.0064(19)
C35 0.033(2) 0.063(3) 0.033(2) -0.004(2) -0.0025(18) -0.011(2)
B1 0.034(2) 0.022(2) 0.026(2) -0.0086(17) -0.0008(18) -0.0017(18)
B2 0.027(2) 0.020(2) 0.0214(19) -0.0092(15) -0.0028(16) -0.0047(16)

loop_
_atom_type_symbol
_atom_type_description
_atom_type_scat_dispersion_real
_atom_type_scat_dispersion_imag
_atom_type_scat_source
C C 0.0181 0.0091 'International Tables Vol C Tables 4.2.6.8 and 6.1.1.4'
H H 0.0000 0.0000 'International Tables Vol C Tables 4.2.6.8 and 6.1.1.4'
B B 0.0090 0.0039 'International Tables Vol C Tables 4.2.6.8 and 6.1.1.4'
F F 0.0727 0.0534 'International Tables Vol C Tables 4.2.6.8 and 6.1.1.4'
Mo Mo -0.0483 2.7339 'International Tables Vol C Tables 4.2.6.8 and 6.1.1.4'
N N 0.0311 0.0180 'International Tables Vol C Tables 4.2.6.8 and 6.1.1.4'
O O 0.0492 0.0322 'International Tables Vol C Tables 4.2.6.8 and 6.1.1.4'
S S 0.3331 0.5567 'International Tables Vol C Tables 4.2.6.8 and 6.1.1.4'

loop_
_geom_angle_atom_site_label_1
_geom_angle_atom_site_label_2
_geom_angle_atom_site_label_3
_geom_angle
_geom_angle_site_symmetry_1
_geom_angle_site_symmetry_3
_geom_angle_publ_flag
N1 Mo1 O1 176.88(11) . . ?
N1 Mo1 N2 88.25(12) . . ?
N1 Mo1 N4 87.71(12) . . ?
N1 Mo1 N6 89.01(12) . . ?
N1 Mo1 N8 88.66(12) . . ?
N2 Mo1 O1 89.35(12) . . ?
N2 Mo1 N4 85.39(12) . . ?
N2 Mo1 N6 177.08(11) . . ?
N4 Mo1 O1 94.08(12) . . ?
N4 Mo1 N6 95.50(12) . . ?
N6 Mo1 O1 93.35(11) . . ?
N8 Mo1 O1 89.52(12) . . ?
N8 Mo1 N2 94.06(12) . . ?
N8 Mo1 N4 176.35(11) . . ?
N8 Mo1 N6 84.88(12) . . ?
O1 S1 N10 110.51(19) . . ?
O1 S1 C34 101.75(19) . . ?
O2 S1 O1 116.51(19) . . ?
O2 S1 N10 118.15(19) . . ?
O2 S1 C34 105.6(2) . . ?
N10 S1 C34 101.53(19) . . ?
O3 S2 N10 109.1(2) . . ?
O3 S2 C35 103.8(2) . . ?
O4 S2 O3 118.9(2) . . ?
O4 S2 N10 114.20(19) . . ?
O4 S2 C35 105.8(3) . . ?
N10 S2 C35 103.1(2) . . ?
S1 O1 Mo1 159.3(2) . . ?
C1 N1 Mo1 118.5(2) . . ?
C1 N1 C5 123.7(3) . . ?
C5 N1 Mo1 117.7(2) . . ?
N3 N2 Mo1 120.0(2) . . ?
C6 N2 Mo1 131.1(3) . . ?
C6 N2 N3 107.2(3) . . ?
N2 N3 B1 118.7(3) . . ?
C8 N3 N2 108.9(3) . . ?
C8 N3 B1 130.8(4) . . ?
N5 N4 Mo1 118.9(2) . . ?
C9 N4 Mo1 131.8(3) . . ?
C9 N4 N5 106.4(3) . . ?
N4 N5 B1 118.4(3) . . ?
C11 N5 N4 108.2(3) . . ?
C11 N5 B1 132.7(4) . . ?
N7 N6 Mo1 118.6(2) . . ?
C12 N6 Mo1 133.3(3) . . ?
C12 N6 N7 107.0(3) . . ?
N6 N7 B2 119.1(3) . . ?
C14 N7 N6 108.3(3) . . ?
C14 N7 B2 132.1(3) . . ?
N9 N8 Mo1 119.5(2) . . ?
C15 N8 Mo1 132.2(3) . . ?
C15 N8 N9 106.8(3) . . ?
N8 N9 B2 118.2(3) . . ?
C17 N9 N8 108.6(3) . . ?
C17 N9 B2 132.6(3) . . ?
S1 N10 S2 126.3(2) . . ?
N1 C1 C2 117.8(4) . . ?
N1 C1 B1 121.1(3) . . ?
C2 C1 B1 121.1(4) . . ?
C1 C2 H2 119.6 . . ?
C3 C2 C1 120.8(4) . . ?
C3 C2 H2 119.6 . . ?
C2 C3 H3 120.3 . . ?
C4 C3 C2 119.4(4) . . ?
C4 C3 H3 120.3 . . ?
C3 C4 H4 119.5 . . ?
C3 C4 C5 121.0(4) . . ?
C5 C4 H4 119.5 . . ?
N1 C5 C4 117.1(3) . . ?
N1 C5 B2 121.2(3) . . ?
C4 C5 B2 121.7(3) . . ?
N2 C6 H6 125.1 . . ?
N2 C6 C7 109.8(4) . . ?
C7 C6 H6 125.1 . . ?
C6 C7 H7 127.6 . . ?
C8 C7 C6 104.8(4) . . ?
C8 C7 H7 127.6 . . ?
N3 C8 C7 109.3(4) . . ?
N3 C8 H8 125.4 . . ?
C7 C8 H8 125.4 . . ?
N4 C9 H9 124.7 . . ?
N4 C9 C10 110.6(4) . . ?
C10 C9 H9 124.7 . . ?
C9 C10 H10 127.4 . . ?
C11 C10 C9 105.3(4) . . ?
C11 C10 H10 127.4 . . ?
N5 C11 C10 109.5(4) . . ?
N5 C11 H11 125.3 . . ?
C10 C11 H11 125.3 . . ?
N6 C12 H12 124.7 . . ?
N6 C12 C13 110.6(3) . . ?
C13 C12 H12 124.7 . . ?
C12 C13 H13 127.5 . . ?
C14 C13 C12 105.1(3) . . ?
C14 C13 H13 127.5 . . ?
N7 C14 C13 109.0(3) . . ?
N7 C14 H14 125.5 . . ?
C13 C14 H14 125.5 . . ?
N8 C15 H15 124.9 . . ?
N8 C15 C16 110.2(4) . . ?
C16 C15 H15 124.9 . . ?
C15 C16 H16 127.6 . . ?
C15 C16 C17 104.8(4) . . ?
C17 C16 H16 127.6 . . ?
N9 C17 C16 109.6(4) . . ?
N9 C17 H17 125.2 . . ?
C16 C17 H17 125.2 . . ?
C19 C18 C23 112.6(9) . . ?
C19 C18 B1 125.8(11) . . ?
C23 C18 B1 120.3(10) . . ?
C23A C18A C19A 120.0 . . ?
C23A C18A B1 122.2(7) . . ?
C19A C18A B1 117.7(7) . . ?
C18A C23A H23A 120.0 . . ?
C18A C23A C22A 120.0 . . ?
C22A C23A H23A 120.0 . . ?
C23A C22A C25A 119.0(7) . . ?
C21A C22A C23A 120.0 . . ?
C21A C22A C25A 121.0(7) . . ?
C22A C21A H21A 120.0 . . ?
C22A C21A C20A 120.0 . . ?
C20A C21A H21A 120.0 . . ?
C21A C20A C24A 119.1(7) . . ?
C19A C20A C21A 120.0 . . ?
C19A C20A C24A 120.8(7) . . ?
C18A C19A H19A 120.0 . . ?
C20A C19A C18A 120.0 . . ?
C20A C19A H19A 120.0 . . ?
C18 C19 H19 117.1 . . ?
C18 C19 C20 125.9(10) . . ?
C20 C19 H19 117.1 . . ?
C19 C20 C24 121.3(10) . . ?
C21 C20 C19 116.6(9) . . ?
C21 C20 C24 122.1(9) . . ?
C20 C21 H21 118.4 . . ?
C20 C21 C22 123.2(9) . . ?
C22 C21 H21 118.4 . . ?
C21 C22 C23 117.1(10) . . ?
C21 C22 C25 121.5(9) . . ?
C23 C22 C25 121.3(11) . . ?
C18 C23 H23 118.0 . . ?
C22 C23 C18 124.0(10) . . ?
C22 C23 H23 118.0 . . ?
C20 C24 H24A 109.5 . . ?
C20 C24 H24B 109.5 . . ?
C20 C24 H24C 109.5 . . ?
H24A C24 H24B 109.5 . . ?
H24A C24 H24C 109.5 . . ?
H24B C24 H24C 109.5 . . ?
C20A C24A H24D 109.5 . . ?
C20A C24A H24E 109.5 . . ?
C20A C24A H24F 109.5 . . ?
H24D C24A H24E 109.5 . . ?
H24D C24A H24F 109.5 . . ?
H24E C24A H24F 109.5 . . ?
C22 C25 H25A 109.5 . . ?
C22 C25 H25B 109.5 . . ?
C22 C25 H25C 109.5 . . ?
H25A C25 H25B 109.5 . . ?
H25A C25 H25C 109.5 . . ?
H25B C25 H25C 109.5 . . ?
C22A C25A H25D 109.5 . . ?
C22A C25A H25E 109.5 . . ?
C22A C25A H25F 109.5 . . ?
H25D C25A H25E 109.5 . . ?
H25D C25A H25F 109.5 . . ?
H25E C25A H25F 109.5 . . ?
C27 C26 C31 115.3(6) . . ?
C27 C26 B2 122.4(7) . . ?
C31 C26 B2 121.2(6) . . ?
C27A C26A C31A 120.0 . . ?
C27A C26A B2 118.9(9) . . ?
C31A C26A B2 120.9(9) . . ?
C26A C27A H27A 120.0 . . ?
C26A C27A C28A 120.0 . . ?
C28A C27A H27A 120.0 . . ?
C27A C28A C29A 120.0 . . ?
C27A C28A C32A 119.7(9) . . ?
C29A C28A C32A 120.3(9) . . ?
C28A C29A H29A 120.0 . . ?
C30A C29A C28A 120.0 . . ?
C30A C29A H29A 120.0 . . ?
C29A C30A C33A 121.6(9) . . ?
C31A C30A C29A 120.0 . . ?
C31A C30A C33A 118.4(9) . . ?
C26A C31A H31A 120.0 . . ?
C30A C31A C26A 120.0 . . ?
C30A C31A H31A 120.0 . . ?
C26 C27 H27 118.5 . . ?
C26 C27 C28 123.1(6) . . ?
C28 C27 H27 118.5 . . ?
C27 C28 C32 119.1(7) . . ?
C29 C28 C27 117.7(6) . . ?
C29 C28 C32 123.2(7) . . ?
C28 C29 H29 118.7 . . ?
C28 C29 C30 122.5(6) . . ?
C30 C29 H29 118.7 . . ?
C29 C30 C31 117.9(6) . . ?
C29 C30 C33 120.8(6) . . ?
C31 C30 C33 121.3(7) . . ?
C26 C31 H31 118.4 . . ?
C30 C31 C26 123.2(6) . . ?
C30 C31 H31 118.4 . . ?
C28 C32 H32A 109.5 . . ?
C28 C32 H32B 109.5 . . ?
C28 C32 H32C 109.5 . . ?
H32A C32 H32B 109.5 . . ?
H32A C32 H32C 109.5 . . ?
H32B C32 H32C 109.5 . . ?
C28A C32A H32D 109.5 . . ?
C28A C32A H32E 109.5 . . ?
C28A C32A H32F 109.5 . . ?
H32D C32A H32E 109.5 . . ?
H32D C32A H32F 109.5 . . ?
H32E C32A H32F 109.5 . . ?
C30 C33 H33A 109.5 . . ?
C30 C33 H33B 109.5 . . ?
C30 C33 H33C 109.5 . . ?
H33A C33 H33B 109.5 . . ?
H33A C33 H33C 109.5 . . ?
H33B C33 H33C 109.5 . . ?
C30A C33A H33D 109.5 . . ?
C30A C33A H33E 109.5 . . ?
C30A C33A H33F 109.5 . . ?
H33D C33A H33E 109.5 . . ?
H33D C33A H33F 109.5 . . ?
H33E C33A H33F 109.5 . . ?
F1 C34 S1 110.8(3) . . ?
F2 C34 S1 110.5(3) . . ?
F2 C34 F1 108.8(4) . . ?
F2 C34 F3 110.8(4) . . ?
F3 C34 S1 107.6(3) . . ?
F3 C34 F1 108.3(4) . . ?
F4 C35 S2 109.1(4) . . ?
F5 C35 S2 110.2(3) . . ?
F5 C35 F4 106.7(5) . . ?
F6 C35 S2 111.2(4) . . ?
F6 C35 F4 110.0(5) . . ?
F6 C35 F5 109.5(4) . . ?
N3 B1 C1 109.3(3) . . ?
N3 B1 C18 112.4(6) . . ?
N3 B1 C18A 111.5(6) . . ?
N5 B1 N3 103.0(3) . . ?
N5 B1 C1 109.3(3) . . ?
N5 B1 C18 111.3(7) . . ?
N5 B1 C18A 115.1(6) . . ?
C18 B1 C1 111.2(7) . . ?
C18A B1 C1 108.4(6) . . ?
N7 B2 N9 102.9(3) . . ?
N7 B2 C5 109.4(3) . . ?
N7 B2 C26 111.1(5) . . ?
N7 B2 C26A 116.3(7) . . ?
N9 B2 C5 110.4(3) . . ?
N9 B2 C26 113.5(5) . . ?
N9 B2 C26A 110.2(7) . . ?
C26 B2 C5 109.4(5) . . ?
C26A B2 C5 107.6(8) . . ?

loop_
_geom_bond_atom_site_label_1
_geom_bond_atom_site_label_2
_geom_bond_distance
_geom_bond_site_symmetry_2
_geom_bond_publ_flag
Mo1 O1 2.184(3) . ?
Mo1 N1 2.065(3) . ?
Mo1 N2 2.138(3) . ?
Mo1 N4 2.144(3) . ?
Mo1 N6 2.155(3) . ?
Mo1 N8 2.132(3) . ?
S1 O1 1.451(3) . ?
S1 O2 1.428(3) . ?
S1 N10 1.551(4) . ?
S1 C34 1.839(4) . ?
S2 O3 1.423(4) . ?
S2 O4 1.422(3) . ?
S2 N10 1.580(3) . ?
S2 C35 1.826(5) . ?
F1 C34 1.321(5) . ?
F2 C34 1.305(5) . ?
F3 C34 1.318(5) . ?
F4 C35 1.328(7) . ?
F5 C35 1.314(6) . ?
F6 C35 1.297(6) . ?
N1 C1 1.357(5) . ?
N1 C5 1.374(5) . ?
N2 N3 1.361(5) . ?
N2 C6 1.340(5) . ?
N3 C8 1.345(5) . ?
N3 B1 1.584(6) . ?
N4 N5 1.385(5) . ?
N4 C9 1.339(5) . ?
N5 C11 1.341(5) . ?
N5 B1 1.579(5) . ?
N6 N7 1.369(4) . ?
N6 C12 1.332(5) . ?
N7 C14 1.346(5) . ?
N7 B2 1.578(5) . ?
N8 N9 1.376(4) . ?
N8 C15 1.341(5) . ?
N9 C17 1.322(5) . ?
N9 B2 1.584(5) . ?
C1 C2 1.382(6) . ?
C1 B1 1.654(5) . ?
C2 H2 0.9500 . ?
C2 C3 1.379(6) . ?
C3 H3 0.9500 . ?
C3 C4 1.372(6) . ?
C4 H4 0.9500 . ?
C4 C5 1.389(6) . ?
C5 B2 1.638(5) . ?
C6 H6 0.9500 . ?
C6 C7 1.395(6) . ?
C7 H7 0.9500 . ?
C7 C8 1.371(7) . ?
C8 H8 0.9500 . ?
C9 H9 0.9500 . ?
C9 C10 1.375(7) . ?
C10 H10 0.9500 . ?
C10 C11 1.370(7) . ?
C11 H11 0.9500 . ?
C12 H12 0.9500 . ?
C12 C13 1.374(6) . ?
C13 H13 0.9500 . ?
C13 C14 1.374(6) . ?
C14 H14 0.9500 . ?
C15 H15 0.9500 . ?
C15 C16 1.373(6) . ?
C16 H16 0.9500 . ?
C16 C17 1.385(6) . ?
C17 H17 0.9500 . ?
C18 C19 1.393(13) . ?
C18 C23 1.423(14) . ?
C18 B1 1.602(10) . ?
C18A C23A 1.3900 . ?
C18A C19A 1.3900 . ?
C18A B1 1.636(7) . ?
C23A H23A 0.9500 . ?
C23A C22A 1.3900 . ?
C22A C21A 1.3900 . ?
C22A C25A 1.510(12) . ?
C21A H21A 0.9500 . ?
C21A C20A 1.3900 . ?
C20A C19A 1.3900 . ?
C20A C24A 1.501(11) . ?
C19A H19A 0.9500 . ?
C19 H19 0.9500 . ?
C19 C20 1.405(13) . ?
C20 C21 1.364(15) . ?
C20 C24 1.503(12) . ?
C21 H21 0.9500 . ?
C21 C22 1.380(14) . ?
C22 C23 1.408(13) . ?
C22 C25 1.515(14) . ?
C23 H23 0.9500 . ?
C24 H24A 0.9800 . ?
C24 H24B 0.9800 . ?
C24 H24C 0.9800 . ?
C24A H24D 0.9800 . ?
C24A H24E 0.9800 . ?
C24A H24F 0.9800 . ?
C25 H25A 0.9800 . ?
C25 H25B 0.9800 . ?
C25 H25C 0.9800 . ?
C25A H25D 0.9800 . ?
C25A H25E 0.9800 . ?
C25A H25F 0.9800 . ?
C26 C27 1.399(9) . ?
C26 C31 1.403(9) . ?
C26 B2 1.608(7) . ?
C26A C27A 1.3900 . ?
C26A C31A 1.3900 . ?
C26A B2 1.627(10) . ?
C27A H27A 0.9500 . ?
C27A C28A 1.3900 . ?
C28A C29A 1.3900 . ?
C28A C32A 1.518(14) . ?
C29A H29A 0.9500 . ?
C29A C30A 1.3900 . ?
C30A C31A 1.3900 . ?
C30A C33A 1.526(14) . ?
C31A H31A 0.9500 . ?
C27 H27 0.9500 . ?
C27 C28 1.413(9) . ?
C28 C29 1.367(10) . ?
C28 C32 1.511(9) . ?
C29 H29 0.9500 . ?
C29 C30 1.383(9) . ?
C30 C31 1.396(9) . ?
C30 C33 1.512(9) . ?
C31 H31 0.9500 . ?
C32 H32A 0.9800 . ?
C32 H32B 0.9800 . ?
C32 H32C 0.9800 . ?
C32A H32D 0.9800 . ?
C32A H32E 0.9800 . ?
C32A H32F 0.9800 . ?
C33 H33A 0.9800 . ?
C33 H33B 0.9800 . ?
C33 H33C 0.9800 . ?
C33A H33D 0.9800 . ?
C33A H33E 0.9800 . ?
C33A H33F 0.9800 . ?

loop_
_geom_torsion_atom_site_label_1
_geom_torsion_atom_site_label_2
_geom_torsion_atom_site_label_3
_geom_torsion_atom_site_label_4
_geom_torsion
_geom_torsion_site_symmetry_1
_geom_torsion_site_symmetry_2
_geom_torsion_site_symmetry_3
_geom_torsion_site_symmetry_4
_geom_torsion_publ_flag
Mo1 N1 C1 C2 176.8(3) . . . . ?
Mo1 N1 C1 B1 -3.7(5) . . . . ?
Mo1 N1 C5 C4 -177.1(3) . . . . ?
Mo1 N1 C5 B2 2.0(4) . . . . ?
Mo1 N2 N3 C8 -165.1(3) . . . . ?
Mo1 N2 N3 B1 1.9(4) . . . . ?
Mo1 N2 C6 C7 163.3(3) . . . . ?
Mo1 N4 N5 C11 160.1(3) . . . . ?
Mo1 N4 N5 B1 -11.5(4) . . . . ?
Mo1 N4 C9 C10 -157.5(3) . . . . ?
Mo1 N6 N7 C14 -167.9(3) . . . . ?
Mo1 N6 N7 B2 4.9(4) . . . . ?
Mo1 N6 C12 C13 166.6(3) . . . . ?
Mo1 N8 N9 C17 166.4(3) . . . . ?
Mo1 N8 N9 B2 -5.8(4) . . . . ?
Mo1 N8 C15 C16 -164.6(3) . . . . ?
O1 S1 N10 S2 -115.3(3) . . . . ?
O1 S1 C34 F1 -51.6(3) . . . . ?
O1 S1 C34 F2 -172.2(3) . . . . ?
O1 S1 C34 F3 66.7(4) . . . . ?
O2 S1 O1 Mo1 -67.1(6) . . . . ?
O2 S1 N10 S2 22.5(4) . . . . ?
O2 S1 C34 F1 -173.7(3) . . . . ?
O2 S1 C34 F2 65.7(4) . . . . ?
O2 S1 C34 F3 -55.4(4) . . . . ?
O3 S2 N10 S1 156.0(3) . . . . ?
O3 S2 C35 F4 55.0(4) . . . . ?
O3 S2 C35 F5 -61.9(5) . . . . ?
O3 S2 C35 F6 176.5(4) . . . . ?
O4 S2 N10 S1 20.3(4) . . . . ?
O4 S2 C35 F4 -179.1(4) . . . . ?
O4 S2 C35 F5 64.0(5) . . . . ?
O4 S2 C35 F6 -57.6(4) . . . . ?
N1 C1 C2 C3 -0.2(8) . . . . ?
N1 C1 B1 N3 -53.5(5) . . . . ?
N1 C1 B1 N5 58.5(5) . . . . ?
N1 C1 B1 C18 -178.3(7) . . . . ?
N1 C1 B1 C18A -175.3(6) . . . . ?
N1 C5 B2 N7 -58.0(4) . . . . ?
N1 C5 B2 N9 54.6(4) . . . . ?
N1 C5 B2 C26 -179.8(5) . . . . ?
N1 C5 B2 C26A 174.8(7) . . . . ?
N2 N3 C8 C7 -1.4(5) . . . . ?
N2 N3 B1 N5 -63.6(4) . . . . ?
N2 N3 B1 C1 52.6(4) . . . . ?
N2 N3 B1 C18 176.5(7) . . . . ?
N2 N3 B1 C18A 172.5(6) . . . . ?
N2 C6 C7 C8 0.7(5) . . . . ?
N3 N2 C6 C7 -1.5(4) . . . . ?
N4 N5 C11 C10 2.2(5) . . . . ?
N4 N5 B1 N3 69.3(4) . . . . ?
N4 N5 B1 C1 -46.9(4) . . . . ?
N4 N5 B1 C18 -170.0(7) . . . . ?
N4 N5 B1 C18A -169.2(6) . . . . ?
N4 C9 C10 C11 -0.7(5) . . . . ?
N5 N4 C9 C10 2.0(5) . . . . ?
N6 N7 C14 C13 -1.9(5) . . . . ?
N6 N7 B2 N9 -65.8(4) . . . . ?
N6 N7 B2 C5 51.6(4) . . . . ?
N6 N7 B2 C26 172.4(5) . . . . ?
N6 N7 B2 C26A 173.7(9) . . . . ?
N6 C12 C13 C14 -0.2(5) . . . . ?
N7 N6 C12 C13 -1.0(5) . . . . ?
N8 N9 C17 C16 1.1(4) . . . . ?
N8 N9 B2 N7 66.4(4) . . . . ?
N8 N9 B2 C5 -50.3(4) . . . . ?
N8 N9 B2 C26 -173.5(5) . . . . ?
N8 N9 B2 C26A -168.9(8) . . . . ?
N8 C15 C16 C17 -0.1(5) . . . . ?
N9 N8 C15 C16 0.8(4) . . . . ?
N10 S1 O1 Mo1 71.4(6) . . . . ?
N10 S1 C34 F1 62.5(3) . . . . ?
N10 S1 C34 F2 -58.2(4) . . . . ?
N10 S1 C34 F3 -179.3(3) . . . . ?
N10 S2 C35 F4 -58.8(4) . . . . ?
N10 S2 C35 F5 -175.7(4) . . . . ?
N10 S2 C35 F6 62.7(4) . . . . ?
C1 N1 C5 C4 0.8(6) . . . . ?
C1 N1 C5 B2 179.8(3) . . . . ?
C1 C2 C3 C4 1.8(9) . . . . ?
C2 C1 B1 N3 126.0(4) . . . . ?
C2 C1 B1 N5 -122.0(4) . . . . ?
C2 C1 B1 C18 1.3(8) . . . . ?
C2 C1 B1 C18A 4.2(7) . . . . ?
C2 C3 C4 C5 -2.1(9) . . . . ?
C3 C4 C5 N1 0.8(7) . . . . ?
C3 C4 C5 B2 -178.2(5) . . . . ?
C4 C5 B2 N7 121.0(4) . . . . ?
C4 C5 B2 N9 -126.4(4) . . . . ?
C4 C5 B2 C26 -0.8(6) . . . . ?
C4 C5 B2 C26A -6.2(8) . . . . ?
C5 N1 C1 C2 -1.1(6) . . . . ?
C5 N1 C1 B1 178.5(3) . . . . ?
C6 N2 N3 C8 1.8(4) . . . . ?
C6 N2 N3 B1 168.8(3) . . . . ?
C6 C7 C8 N3 0.4(5) . . . . ?
C8 N3 B1 N5 100.1(4) . . . . ?
C8 N3 B1 C1 -143.8(4) . . . . ?
C8 N3 B1 C18 -19.8(9) . . . . ?
C8 N3 B1 C18A -23.9(8) . . . . ?
C9 N4 N5 C11 -2.6(4) . . . . ?
C9 N4 N5 B1 -174.1(3) . . . . ?
C9 C10 C11 N5 -1.0(6) . . . . ?
C11 N5 B1 N3 -99.8(5) . . . . ?
C11 N5 B1 C1 144.1(4) . . . . ?
C11 N5 B1 C18 20.9(9) . . . . ?
C11 N5 B1 C18A 21.8(8) . . . . ?
C12 N6 N7 C14 1.8(4) . . . . ?
C12 N6 N7 B2 174.6(3) . . . . ?
C12 C13 C14 N7 1.3(5) . . . . ?
C14 N7 B2 N9 105.0(4) . . . . ?
C14 N7 B2 C5 -137.7(4) . . . . ?
C14 N7 B2 C26 -16.8(7) . . . . ?
C14 N7 B2 C26A -15.6(10) . . . . ?
C15 N8 N9 C17 -1.2(4) . . . . ?
C15 N8 N9 B2 -173.3(3) . . . . ?
C15 C16 C17 N9 -0.6(5) . . . . ?
C17 N9 B2 N7 -103.5(4) . . . . ?
C17 N9 B2 C5 139.8(4) . . . . ?
C17 N9 B2 C26 16.6(7) . . . . ?
C17 N9 B2 C26A 21.2(9) . . . . ?
C18 C19 C20 C21 -0.1(15) . . . . ?
C18 C19 C20 C24 179.6(13) . . . . ?
C18A C23A C22A C21A 0.0 . . . . ?
C18A C23A C22A C25A -177.6(11) . . . . ?
C23A C18A C19A C20A 0.0 . . . . ?
C23A C18A B1 N3 144.0(6) . . . . ?
C23A C18A B1 N5 27.2(10) . . . . ?
C23A C18A B1 C1 -95.6(8) . . . . ?
C23A C22A C21A C20A 0.0 . . . . ?
C22A C21A C20A C19A 0.0 . . . . ?
C22A C21A C20A C24A -177.1(11) . . . . ?
C21A C20A C19A C18A 0.0 . . . . ?
C19A C18A C23A C22A 0.0 . . . . ?
C19A C18A B1 N3 -39.6(9) . . . . ?
C19A C18A B1 N5 -156.4(6) . . . . ?
C19A C18A B1 C1 80.8(8) . . . . ?
C19 C18 C23 C22 6.3(14) . . . . ?
C19 C18 B1 N3 -40.4(13) . . . . ?
C19 C18 B1 N5 -155.4(10) . . . . ?
C19 C18 B1 C1 82.5(12) . . . . ?
C19 C20 C21 C22 6.1(15) . . . . ?
C20 C21 C22 C23 -5.4(15) . . . . ?
C20 C21 C22 C25 176.4(13) . . . . ?
C21 C22 C23 C18 -1.3(15) . . . . ?
C23 C18 C19 C20 -5.7(14) . . . . ?
C23 C18 B1 N3 153.6(9) . . . . ?
C23 C18 B1 N5 38.6(13) . . . . ?
C23 C18 B1 C1 -83.5(11) . . . . ?
C24 C20 C21 C22 -173.6(13) . . . . ?
C24A C20A C19A C18A 177.0(11) . . . . ?
C25 C22 C23 C18 176.9(14) . . . . ?
C25A C22A C21A C20A 177.6(11) . . . . ?
C26 C27 C28 C29 -1.4(9) . . . . ?
C26 C27 C28 C32 178.3(7) . . . . ?
C26A C27A C28A C29A 0.0 . . . . ?
C26A C27A C28A C32A -179.6(13) . . . . ?
C27A C26A C31A C30A 0.0 . . . . ?
C27A C26A B2 N7 151.4(7) . . . . ?
C27A C26A B2 N9 34.9(11) . . . . ?
C27A C26A B2 C5 -85.5(10) . . . . ?
C27A C28A C29A C30A 0.0 . . . . ?
C28A C29A C30A C31A 0.0 . . . . ?
C28A C29A C30A C33A 179.2(14) . . . . ?
C29A C30A C31A C26A 0.0 . . . . ?
C31A C26A C27A C28A 0.0 . . . . ?
C31A C26A B2 N7 -33.0(12) . . . . ?
C31A C26A B2 N9 -149.6(8) . . . . ?
C31A C26A B2 C5 90.0(9) . . . . ?
C27 C26 C31 C30 -4.7(9) . . . . ?
C27 C26 B2 N7 152.5(6) . . . . ?
C27 C26 B2 N9 37.1(8) . . . . ?
C27 C26 B2 C5 -86.6(7) . . . . ?
C27 C28 C29 C30 -2.1(9) . . . . ?
C28 C29 C30 C31 2.1(9) . . . . ?
C28 C29 C30 C33 -176.8(7) . . . . ?
C29 C30 C31 C26 1.5(9) . . . . ?
C31 C26 C27 C28 4.6(9) . . . . ?
C31 C26 B2 N7 -40.0(8) . . . . ?
C31 C26 B2 N9 -155.4(6) . . . . ?
C31 C26 B2 C5 80.9(7) . . . . ?
C32 C28 C29 C30 178.2(7) . . . . ?
C32A C28A C29A C30A 179.6(13) . . . . ?
C33 C30 C31 C26 -179.6(7) . . . . ?
C33A C30A C31A C26A -179.2(14) . . . . ?
C34 S1 O1 Mo1 178.6(6) . . . . ?
C34 S1 N10 S2 137.3(3) . . . . ?
C35 S2 N10 S1 -94.1(3) . . . . ?
B1 N3 C8 C7 -166.3(4) . . . . ?
B1 N5 C11 C10 172.1(4) . . . . ?
B1 C1 C2 C3 -179.8(5) . . . . ?
B1 C18 C19 C20 -172.6(13) . . . . ?
B1 C18 C23 C22 174.1(13) . . . . ?
B1 C18A C23A C22A 176.4(11) . . . . ?
B1 C18A C19A C20A -176.5(11) . . . . ?
B2 N7 C14 C13 -173.5(4) . . . . ?
B2 N9 C17 C16 171.7(4) . . . . ?
B2 C26 C27 C28 172.8(8) . . . . ?
B2 C26 C31 C30 -173.0(8) . . . . ?
B2 C26A C27A C28A 175.6(14) . . . . ?
B2 C26A C31A C30A -175.5(15) . . . . ?
